data_7024490
loop_
_publ_author_name
'Wang, Siegfried M. J.'
'Zhao, Liang'
'Mak, Thomas C. W.'

_publ_section_title
;
 Coordination networks constructed with the multinuclear silver-ethynide
 supramolecular synthon 4-nitrophenyl-C[triple bond]C subset Ag(n) (n = 3,
 4, 5).
;
_journal_issue 8
_journal_name_full 'Dalton transactions (Cambridge, England : 2003)'
_journal_page_first 2108
_journal_page_last 2121
_journal_paper_doi 10.1039/b917789b
_journal_volume 39
_journal_year 2010
_chemical_formula_moiety '(Ag C8 H4 N O2), (Ag2 C5 F6 O4), (Ag C3 F5 O2), (H2 O)'
_chemical_formula_sum 'C16 H6 Ag4 F11 N O9'
_chemical_formula_weight 996.70
_chemical_name_common 'Compound 13'
_chemical_name_systematic
;
?
;
_space_group_IT_number 15
_symmetry_cell_setting monoclinic
_symmetry_space_group_name_Hall '-C 2yc'
_symmetry_space_group_name_H-M 'C 1 2/c 1'
_atom_sites_solution_hydrogens geom
_atom_sites_solution_primary direct
_atom_sites_solution_secondary difmap
_audit_creation_method SHELXL-97
_cell_angle_alpha 90.00
_cell_angle_beta 104.506(3)
_cell_angle_gamma 90.00
_cell_formula_units_Z 8
_cell_length_a 20.0057(16)
_cell_length_b 12.3266(16)
_cell_length_c 19.6345(19)
_cell_measurement_reflns_used 387
_cell_measurement_temperature 296(2)
_cell_volume 4687.6(8)
_computing_cell_refinement 'BrukerAXS APEX2 Suite 2.1.4'
_computing_data_collection 'BrukerAXS APEX2 Suite 2.1.4'
_computing_data_reduction 'BrukerAXS APEX2 Suite 2.1.4'
_computing_molecular_graphics 'BrukerAXS APEX2 Suite 2.1.4'
_computing_publication_material 'BrukerAXS APEX2 Suite 2.1.4'
_computing_structure_refinement 'SHELXL-97 (Sheldrick, 1997)'
_computing_structure_solution 'SHELXS-97 (Sheldrick, 1990)'
_diffrn_ambient_temperature 296(2)
_diffrn_measured_fraction_theta_full 1.000
_diffrn_measured_fraction_theta_max 1.000
_diffrn_measurement_device_type 'BrukerAXS Kappa APEX2 CCD'
_diffrn_measurement_method 'Phi scan and Omega scan'
_diffrn_radiation_monochromator graphite
_diffrn_radiation_source 'fine-focus sealed tube'
_diffrn_radiation_type MoK\a
_diffrn_radiation_wavelength 0.71073
_diffrn_reflns_av_R_equivalents 0.0513
_diffrn_reflns_av_sigmaI/netI 0.0152
_diffrn_reflns_limit_h_max 24
_diffrn_reflns_limit_h_min -24
_diffrn_reflns_limit_k_max 14
_diffrn_reflns_limit_k_min -14
_diffrn_reflns_limit_l_max 23
_diffrn_reflns_limit_l_min -23
_diffrn_reflns_number 70959
_diffrn_reflns_theta_full 25.51
_diffrn_reflns_theta_max 25.51
_diffrn_reflns_theta_min 1.96
_exptl_absorpt_coefficient_mu 3.431
_exptl_absorpt_correction_T_max 0.3883
_exptl_absorpt_correction_T_min 0.3406
_exptl_absorpt_correction_type multi-scan
_exptl_absorpt_process_details SADABS
_exptl_crystal_colour Yellow
_exptl_crystal_density_diffrn 2.825
_exptl_crystal_density_method 'not measured'
_exptl_crystal_description Block
_exptl_crystal_F_000 3744
_exptl_crystal_size_max 0.40
_exptl_crystal_size_mid 0.35
_exptl_crystal_size_min 0.34
_refine_diff_density_max 2.309
_refine_diff_density_min -2.161
_refine_diff_density_rms 0.140
_refine_ls_extinction_method none
_refine_ls_goodness_of_fit_ref 1.038
_refine_ls_hydrogen_treatment constr
_refine_ls_matrix_type full
_refine_ls_number_parameters 360
_refine_ls_number_reflns 4364
_refine_ls_number_restraints 0
_refine_ls_restrained_S_all 1.038
_refine_ls_R_factor_all 0.0509
_refine_ls_R_factor_gt 0.0452
_refine_ls_shift/su_max 0.000
_refine_ls_shift/su_mean 0.000
_refine_ls_structure_factor_coef Fsqd
_refine_ls_weighting_details 'calc w=1/[\s^2^(Fo^2^)+(0.0404P)^2^+71.3452P] where P=(Fo^2^+2Fc^2^)/3'
_refine_ls_weighting_scheme calc
_refine_ls_wR_factor_gt 0.1039
_refine_ls_wR_factor_ref 0.1090
_reflns_number_gt 3886
_reflns_number_total 4364
_reflns_threshold_expression >2sigma(I)
_cod_data_source_file b917789b.txt
_cod_data_source_block 729724
_cod_depositor_comments
;
The following automatic conversions were performed:

'_symmetry_cell_setting' value 'Monoclinic' changed to 'monoclinic'
according to /home/saulius/struct/CIF-dictionaries/cif_core.dic
dictionary named 'cif_core.dic' version 2.4.2 from
2011-04-26.

'_exptl_absorpt_correction_type' value 'Multi-scan'
changed to 'multi-scan' according to
/home/saulius/struct/CIF-dictionaries/cif_core.dic dictionary named
'cif_core.dic' version 2.4.2 from 2011-04-26.

Automatic conversion script
Id: cif_fix_values 1891 2012-01-12 08:04:46Z andrius 
;
_cod_original_sg_symbol_H-M C2/c
_cod_database_code 7024490

loop_
_symmetry_equiv_pos_as_xyz
'x, y, z'
'-x, y, -z+1/2'
'x+1/2, y+1/2, z'
'-x+1/2, y+1/2, -z+1/2'
'-x, -y, -z'
'x, -y, z-1/2'
'-x+1/2, -y+1/2, -z'
'x+1/2, -y+1/2, z-1/2'

loop_
_atom_site_label
_atom_site_type_symbol
_atom_site_fract_x
_atom_site_fract_y
_atom_site_fract_z
_atom_site_U_iso_or_equiv
_atom_site_adp_type
_atom_site_occupancy
_atom_site_symmetry_multiplicity
_atom_site_calc_flag
_atom_site_refinement_flags
Ag1 Ag 0.5000 0.21685(6) 0.2500 0.04211(18) Uani 1 2 d S
Ag2 Ag 0.32395(3) 0.29017(5) 0.07375(3) 0.05275(17) Uani 1 1 d .
Ag3 Ag 0.46261(3) 0.20588(5) 0.09045(3) 0.0652(2) Uani 1 1 d .
Ag4 Ag 0.5000 0.0000 0.0000 0.0961(5) Uani 1 2 d S
Ag5 Ag 0.47033(4) 0.42432(6) 0.06972(4) 0.0734(2) Uani 1 1 d .
C1 C 0.4300(3) 0.3379(5) 0.1476(3) 0.0339(12) Uani 1 1 d .
C2 C 0.4107(3) 0.3655(5) 0.1986(3) 0.0363(13) Uani 1 1 d .
C3 C 0.3886(2) 0.4065(3) 0.25811(19) 0.0393(14) Uani 1 1 d G
C4 C 0.3560(2) 0.3382(3) 0.2960(2) 0.0499(16) Uani 1 1 d G
H4 H 0.3480 0.2660 0.2827 0.060 Uiso 1 1 calc R
C5 C 0.3354(2) 0.3777(4) 0.3539(2) 0.0580(19) Uani 1 1 d G
H5 H 0.3136 0.3320 0.3793 0.070 Uiso 1 1 calc R
C6 C 0.3474(3) 0.4856(4) 0.3738(2) 0.059(2) Uani 1 1 d G
C7 C 0.3799(3) 0.5540(3) 0.3359(3) 0.069(2) Uani 1 1 d G
H7 H 0.3879 0.6261 0.3492 0.083 Uiso 1 1 calc R
C8 C 0.4005(2) 0.5144(3) 0.2780(2) 0.0582(19) Uani 1 1 d G
H8 H 0.4223 0.5601 0.2526 0.070 Uiso 1 1 calc R
C9 C 0.5647(3) 0.0302(5) 0.1766(3) 0.0378(13) Uani 1 1 d .
C10 C 0.6079(4) -0.0755(5) 0.1806(3) 0.0466(16) Uani 1 1 d .
C11 C 0.6812(4) -0.0638(6) 0.1718(3) 0.0531(18) Uani 1 1 d .
C12 C 0.3102(3) 0.0227(6) -0.1009(4) 0.0444(15) Uani 1 1 d .
C13 C 0.3342(3) 0.1008(5) -0.0367(3) 0.0355(13) Uani 1 1 d .
C14 C 0.5440(4) 0.3085(7) -0.0302(4) 0.0518(17) Uani 1 1 d .
C15 C 0.5808(5) 0.2985(8) -0.0914(5) 0.070(2) Uani 1 1 d .
C16 C 0.6378(5) 0.2214(10) -0.0812(6) 0.086(3) Uani 1 1 d .
F1 F 0.5761(2) -0.1487(3) 0.1316(2) 0.0611(11) Uani 1 1 d .
F2 F 0.6129(3) -0.1218(4) 0.2441(2) 0.0821(16) Uani 1 1 d .
F3 F 0.7157(2) 0.0044(5) 0.2225(2) 0.0761(15) Uani 1 1 d .
F4 F 0.7127(3) -0.1619(4) 0.1834(2) 0.0780(16) Uani 1 1 d .
F5 F 0.2420(2) 0.0020(4) -0.1100(3) 0.0723(14) Uani 1 1 d .
F6 F 0.3436(2) -0.0738(3) -0.0886(2) 0.0577(10) Uani 1 1 d .
F7 F 0.6152(4) 0.3990(5) -0.0978(4) 0.105(2) Uani 1 1 d .
F8 F 0.5347(3) 0.2875(7) -0.1522(3) 0.105(2) Uani 1 1 d .
F9 F 0.6732(3) 0.2342(6) -0.1298(4) 0.102(2) Uani 1 1 d .
F10 F 0.6792(3) 0.2313(7) -0.0182(4) 0.115(2) Uani 1 1 d .
F11 F 0.6078(5) 0.1229(5) -0.0900(5) 0.150(4) Uani 1 1 d .
N1 N 0.3263(5) 0.5259(8) 0.4343(4) 0.083(3) Uani 1 1 d .
O1W O 0.3238(4) 0.1045(6) 0.1384(3) 0.088(2) Uani 1 1 d .
H1 H 0.2829 0.0866 0.1466 0.132 Uiso 1 1 d R
H2 H 0.3549 0.0995 0.1803 0.132 Uiso 1 1 d R
O1 O 0.2853(5) 0.4695(8) 0.4572(4) 0.118(3) Uani 1 1 d .
O2 O 0.3493(4) 0.6117(8) 0.4568(4) 0.112(3) Uani 1 1 d .
O3 O 0.5198(3) 0.0459(4) 0.1214(2) 0.0522(12) Uani 1 1 d .
O4 O 0.5793(2) 0.0889(4) 0.2299(2) 0.0527(12) Uani 1 1 d .
O5 O 0.3939(2) 0.0871(4) 0.0001(2) 0.0521(12) Uani 1 1 d .
O6 O 0.2920(2) 0.1691(4) -0.0281(2) 0.0427(10) Uani 1 1 d .
O7 O 0.5343(3) 0.2251(4) 0.0002(3) 0.0569(13) Uani 1 1 d .
O8 O 0.5279(3) 0.4028(5) -0.0185(3) 0.0673(15) Uani 1 1 d .

loop_
_atom_site_aniso_label
_atom_site_aniso_U_11
_atom_site_aniso_U_22
_atom_site_aniso_U_33
_atom_site_aniso_U_23
_atom_site_aniso_U_13
_atom_site_aniso_U_12
Ag1 0.0400(4) 0.0428(4) 0.0444(4) 0.000 0.0123(3) 0.000
Ag2 0.0323(3) 0.0751(4) 0.0453(3) -0.0115(3) -0.0007(2) 0.0073(2)
Ag3 0.0707(4) 0.0666(4) 0.0520(3) -0.0185(3) 0.0036(3) 0.0325(3)
Ag4 0.0766(6) 0.1414(10) 0.0503(5) -0.0488(6) -0.0216(4) 0.0726(7)
Ag5 0.0810(5) 0.0860(5) 0.0629(4) 0.0268(3) 0.0362(3) -0.0001(4)
C1 0.033(3) 0.039(3) 0.028(3) -0.001(2) 0.004(2) 0.005(2)
C2 0.034(3) 0.042(3) 0.032(3) 0.000(2) 0.006(2) 0.000(3)
C3 0.036(3) 0.053(4) 0.028(3) -0.006(3) 0.006(2) 0.010(3)
C4 0.054(4) 0.056(4) 0.043(4) -0.001(3) 0.017(3) 0.012(3)
C5 0.062(5) 0.074(5) 0.044(4) 0.009(4) 0.023(3) 0.020(4)
C6 0.065(5) 0.083(6) 0.027(3) -0.005(3) 0.009(3) 0.028(4)
C7 0.072(5) 0.061(5) 0.069(5) -0.033(4) 0.007(4) 0.009(4)
C8 0.066(5) 0.054(4) 0.059(4) -0.011(4) 0.023(4) -0.003(4)
C9 0.039(3) 0.044(3) 0.031(3) -0.002(3) 0.009(3) 0.004(3)
C10 0.063(4) 0.046(4) 0.030(3) 0.004(3) 0.009(3) 0.017(3)
C11 0.051(4) 0.063(4) 0.036(3) -0.012(3) -0.005(3) 0.023(3)
C12 0.032(3) 0.053(4) 0.047(4) -0.011(3) 0.008(3) 0.006(3)
C13 0.034(3) 0.041(3) 0.032(3) -0.001(2) 0.008(2) 0.005(3)
C14 0.048(4) 0.066(5) 0.045(4) 0.004(3) 0.017(3) 0.009(3)
C15 0.070(5) 0.089(6) 0.059(5) 0.005(4) 0.034(4) 0.006(5)
C16 0.071(6) 0.123(9) 0.075(6) -0.016(6) 0.037(5) 0.003(6)
F1 0.074(3) 0.043(2) 0.066(3) -0.008(2) 0.016(2) 0.003(2)
F2 0.119(4) 0.081(3) 0.050(3) 0.031(2) 0.029(3) 0.042(3)
F3 0.047(2) 0.120(4) 0.050(2) -0.041(3) -0.0084(19) 0.011(3)
F4 0.088(3) 0.091(4) 0.050(2) 0.006(2) 0.006(2) 0.059(3)
F5 0.043(2) 0.092(3) 0.081(3) -0.039(3) 0.015(2) -0.015(2)
F6 0.069(3) 0.044(2) 0.060(2) -0.0058(19) 0.015(2) 0.006(2)
F7 0.144(6) 0.069(3) 0.136(5) 0.008(3) 0.096(5) -0.006(4)
F8 0.076(4) 0.194(7) 0.046(3) -0.001(4) 0.017(3) -0.007(4)
F9 0.097(4) 0.122(5) 0.112(5) -0.027(4) 0.072(4) -0.008(4)
F10 0.060(3) 0.190(8) 0.090(4) 0.004(5) 0.012(3) 0.014(4)
F11 0.245(10) 0.069(4) 0.180(8) -0.036(5) 0.136(8) -0.043(5)
N1 0.098(6) 0.106(7) 0.041(4) -0.009(4) 0.011(4) 0.057(5)
O1W 0.104(5) 0.096(5) 0.051(3) 0.016(3) -0.004(3) -0.025(4)
O1 0.168(9) 0.134(7) 0.078(5) 0.011(5) 0.077(6) 0.054(6)
O2 0.121(6) 0.128(7) 0.083(5) -0.056(5) 0.014(4) 0.041(5)
O3 0.056(3) 0.055(3) 0.038(2) -0.007(2) -0.002(2) 0.020(2)
O4 0.050(3) 0.063(3) 0.041(3) -0.010(2) 0.003(2) 0.018(2)
O5 0.039(2) 0.065(3) 0.043(2) -0.016(2) -0.006(2) 0.020(2)
O6 0.029(2) 0.052(3) 0.046(2) -0.008(2) 0.0053(18) 0.0113(19)
O7 0.069(3) 0.053(3) 0.054(3) 0.002(2) 0.026(3) 0.008(3)
O8 0.089(4) 0.057(3) 0.071(4) 0.016(3) 0.049(3) 0.013(3)

loop_
_atom_type_symbol
_atom_type_description
_atom_type_scat_dispersion_real
_atom_type_scat_dispersion_imag
_atom_type_scat_source
C C 0.0033 0.0016 'International Tables Vol C Tables 4.2.6.8 and 6.1.1.4'
H H 0.0000 0.0000 'International Tables Vol C Tables 4.2.6.8 and 6.1.1.4'
N N 0.0061 0.0033 'International Tables Vol C Tables 4.2.6.8 and 6.1.1.4'
O O 0.0106 0.0060 'International Tables Vol C Tables 4.2.6.8 and 6.1.1.4'
F F 0.0171 0.0103 'International Tables Vol C Tables 4.2.6.8 and 6.1.1.4'
Ag Ag -0.8971 1.1015 'International Tables Vol C Tables 4.2.6.8 and 6.1.1.4'

loop_
_geom_angle_atom_site_label_1
_geom_angle_atom_site_label_2
_geom_angle_atom_site_label_3
_geom_angle
_geom_angle_site_symmetry_1
_geom_angle_site_symmetry_3
O4 Ag1 O4 95.2(3) . 2_655
O4 Ag1 C2 147.62(17) . .
O4 Ag1 C2 96.45(19) 2_655 .
O4 Ag1 C2 96.45(19) . 2_655
O4 Ag1 C2 147.62(17) 2_655 2_655
C2 Ag1 C2 89.6(3) . 2_655
O4 Ag1 C1 105.07(18) . 2_655
O4 Ag1 C1 120.69(17) 2_655 2_655
C2 Ag1 C1 94.61(19) . 2_655
C2 Ag1 C1 26.93(18) 2_655 2_655
O4 Ag1 C1 120.69(17) . .
O4 Ag1 C1 105.07(18) 2_655 .
C2 Ag1 C1 26.93(18) . .
C2 Ag1 C1 94.61(19) 2_655 .
C1 Ag1 C1 110.3(3) 2_655 .
O4 Ag1 Ag3 98.17(12) . 2_655
O4 Ag1 Ag3 78.34(11) 2_655 2_655
C2 Ag1 Ag3 113.73(13) . 2_655
C2 Ag1 Ag3 70.17(13) 2_655 2_655
C1 Ag1 Ag3 44.35(13) 2_655 2_655
C1 Ag1 Ag3 139.99(13) . 2_655
O4 Ag1 Ag3 78.34(11) . .
O4 Ag1 Ag3 98.17(12) 2_655 .
C2 Ag1 Ag3 70.17(13) . .
C2 Ag1 Ag3 113.73(13) 2_655 .
C1 Ag1 Ag3 139.99(13) 2_655 .
C1 Ag1 Ag3 44.35(12) . .
Ag3 Ag1 Ag3 174.89(4) 2_655 .
O6 Ag2 C1 148.53(18) 7 .
O6 Ag2 O6 77.62(15) 7 .
C1 Ag2 O6 132.37(17) . .
O6 Ag2 O1W 104.7(2) 7 .
C1 Ag2 O1W 91.8(2) . .
O6 Ag2 O1W 80.29(18) . .
O6 Ag2 Ag3 162.69(11) 7 .
C1 Ag2 Ag3 47.42(14) . .
O6 Ag2 Ag3 85.43(9) . .
O1W Ag2 Ag3 75.46(17) . .
C1 Ag3 O3 134.95(19) . .
C1 Ag3 O5 129.72(18) . .
O3 Ag3 O5 80.12(16) . .
C1 Ag3 O7 125.7(2) . .
O3 Ag3 O7 86.19(17) . .
O5 Ag3 O7 82.12(18) . .
C1 Ag3 Ag5 51.15(16) . .
O3 Ag3 Ag5 147.86(14) . .
O5 Ag3 Ag5 121.68(12) . .
O7 Ag3 Ag5 75.09(12) . .
C1 Ag3 Ag2 52.18(15) . .
O3 Ag3 Ag2 137.72(14) . .
O5 Ag3 Ag2 77.58(10) . .
O7 Ag3 Ag2 125.10(12) . .
Ag5 Ag3 Ag2 73.66(2) . .
C1 Ag3 Ag1 57.40(15) . .
O3 Ag3 Ag1 77.69(11) . .
O5 Ag3 Ag1 136.48(13) . .
O7 Ag3 Ag1 132.49(13) . .
Ag5 Ag3 Ag1 95.81(3) . .
Ag2 Ag3 Ag1 94.71(2) . .
C1 Ag3 Ag4 175.75(16) . .
O3 Ag3 Ag4 46.44(11) . .
O5 Ag3 Ag4 46.15(10) . .
O7 Ag3 Ag4 56.91(12) . .
Ag5 Ag3 Ag4 130.59(3) . .
Ag2 Ag3 Ag4 123.73(2) . .
Ag1 Ag3 Ag4 124.12(2) . .
O5 Ag4 O5 180.0(2) 5_655 .
O5 Ag4 O3 100.52(15) 5_655 .
O5 Ag4 O3 79.48(15) . .
O5 Ag4 O3 79.48(15) 5_655 5_655
O5 Ag4 O3 100.52(15) . 5_655
O3 Ag4 O3 179.999(1) . 5_655
O5 Ag4 Ag3 132.22(11) 5_655 .
O5 Ag4 Ag3 47.78(11) . .
O3 Ag4 Ag3 43.99(11) . .
O3 Ag4 Ag3 136.01(11) 5_655 .
O5 Ag4 Ag3 47.78(11) 5_655 5_655
O5 Ag4 Ag3 132.22(11) . 5_655
O3 Ag4 Ag3 136.01(11) . 5_655
O3 Ag4 Ag3 43.99(11) 5_655 5_655
Ag3 Ag4 Ag3 179.999(1) . 5_655
C1 Ag5 O8 143.9(2) . .
C1 Ag5 O8 142.0(2) . 5_665
O8 Ag5 O8 73.9(2) . 5_665
C1 Ag5 Ag3 50.87(15) . .
O8 Ag5 Ag3 93.20(14) . .
O8 Ag5 Ag3 163.79(15) 5_665 .
C2 C1 Ag3 147.1(5) . .
C2 C1 Ag5 134.1(5) . .
Ag3 C1 Ag5 77.98(19) . .
C2 C1 Ag2 99.0(4) . .
Ag3 C1 Ag2 80.41(19) . .
Ag5 C1 Ag2 97.3(2) . .
C2 C1 Ag1 75.1(4) . .
Ag3 C1 Ag1 78.25(18) . .
Ag5 C1 Ag1 126.8(2) . .
Ag2 C1 Ag1 124.4(3) . .
C1 C2 C3 175.7(6) . .
C1 C2 Ag1 78.0(4) . .
C3 C2 Ag1 104.8(3) . .
C4 C3 C8 120.0 . .
C4 C3 C2 120.1(4) . .
C8 C3 C2 119.9(4) . .
C5 C4 C3 120.0 . .
C5 C4 H4 120.0 . .
C3 C4 H4 120.0 . .
C4 C5 C6 120.0 . .
C4 C5 H5 120.0 . .
C6 C5 H5 120.0 . .
C7 C6 C5 120.0 . .
C7 C6 N1 120.3(6) . .
C5 C6 N1 119.7(6) . .
C6 C7 C8 120.0 . .
C6 C7 H7 120.0 . .
C8 C7 H7 120.0 . .
C7 C8 C3 120.0 . .
C7 C8 H8 120.0 . .
C3 C8 H8 120.0 . .
O3 C9 O4 127.8(6) . .
O3 C9 C10 116.5(5) . .
O4 C9 C10 115.7(5) . .
F2 C10 F1 106.7(6) . .
F2 C10 C11 107.1(6) . .
F1 C10 C11 106.0(5) . .
F2 C10 C9 108.1(5) . .
F1 C10 C9 111.4(5) . .
C11 C10 C9 117.0(6) . .
F3 C11 F4 107.4(5) . .
F3 C11 C10 107.6(5) . .
F4 C11 C10 108.4(7) . .
F3 C11 C12 108.1(7) . 5_655
F4 C11 C12 107.1(5) . 5_655
C10 C11 C12 117.7(5) . 5_655
F5 C12 F6 107.1(6) . .
F5 C12 C11 106.3(6) . 5_655
F6 C12 C11 106.7(5) . 5_655
F5 C12 C13 108.6(5) . .
F6 C12 C13 111.0(5) . .
C11 C12 C13 116.6(6) 5_655 .
O6 C13 O5 127.2(6) . .
O6 C13 C12 116.7(5) . .
O5 C13 C12 116.2(5) . .
O7 C14 O8 127.7(7) . .
O7 C14 C15 118.1(7) . .
O8 C14 C15 114.2(7) . .
F8 C15 F7 104.5(8) . .
F8 C15 C16 113.7(8) . .
F7 C15 C16 101.5(8) . .
F8 C15 C14 110.2(7) . .
F7 C15 C14 109.1(7) . .
C16 C15 C14 116.5(8) . .
F10 C16 F9 110.0(9) . .
F10 C16 F11 111.2(11) . .
F9 C16 F11 108.3(9) . .
F10 C16 C15 110.9(9) . .
F9 C16 C15 111.1(10) . .
F11 C16 C15 105.2(9) . .
O2 N1 O1 126.3(8) . .
O2 N1 C6 116.3(10) . .
O1 N1 C6 117.4(9) . .
Ag2 O1W H1 114.4 . .
Ag2 O1W H2 114.7 . .
H1 O1W H2 105.7 . .
C9 O3 Ag3 124.9(4) . .
C9 O3 Ag4 137.9(4) . .
Ag3 O3 Ag4 89.57(16) . .
C9 O4 Ag1 120.4(4) . .
C13 O5 Ag4 142.1(4) . .
C13 O5 Ag3 128.6(4) . .
Ag4 O5 Ag3 86.07(14) . .
C13 O6 Ag2 138.2(4) . 7
C13 O6 Ag2 118.8(4) . .
Ag2 O6 Ag2 102.38(15) 7 .
C14 O7 Ag3 126.9(5) . .
C14 O8 Ag5 116.4(5) . .
C14 O8 Ag5 137.2(5) . 5_665
Ag5 O8 Ag5 106.1(2) . 5_665

loop_
_geom_bond_atom_site_label_1
_geom_bond_atom_site_label_2
_geom_bond_distance
_geom_bond_site_symmetry_2
Ag1 O4 2.340(5) .
Ag1 O4 2.340(5) 2_655
Ag1 C2 2.581(6) .
Ag1 C2 2.581(6) 2_655
Ag1 C1 2.612(6) 2_655
Ag1 C1 2.612(6) .
Ag1 Ag3 3.0360(7) 2_655
Ag1 Ag3 3.0360(7) .
Ag2 O6 2.323(4) 7
Ag2 C1 2.326(6) .
Ag2 O6 2.448(4) .
Ag2 O1W 2.617(6) .
Ag2 Ag3 2.9029(8) .
Ag3 C1 2.168(6) .
Ag3 O3 2.285(5) .
Ag3 O5 2.442(5) .
Ag3 O7 2.554(5) .
Ag3 Ag5 2.7334(11) .
Ag3 Ag4 3.2893(6) .
Ag4 O5 2.378(4) 5_655
Ag4 O5 2.378(4) .
Ag4 O3 2.384(4) .
Ag4 O3 2.384(4) 5_655
Ag4 Ag3 3.2893(6) 5_655
Ag5 C1 2.177(6) .
Ag5 O8 2.324(5) .
Ag5 O8 2.360(5) 5_665
C1 C2 1.210(8) .
C2 C3 1.440(6) .
C3 C4 1.3900 .
C3 C8 1.3900 .
C4 C5 1.3900 .
C4 H4 0.9300 .
C5 C6 1.3900 .
C5 H5 0.9300 .
C6 C7 1.3900 .
C6 N1 1.445(8) .
C7 C8 1.3900 .
C7 H7 0.9300 .
C8 H8 0.9300 .
C9 O3 1.238(7) .
C9 O4 1.244(7) .
C9 C10 1.555(9) .
C10 F2 1.352(7) .
C10 F1 1.356(8) .
C10 C11 1.525(10) .
C11 F3 1.353(8) .
C11 F4 1.358(8) .
C11 C12 1.531(10) 5_655
C12 F5 1.355(7) .
C12 F6 1.357(8) .
C12 C11 1.531(10) 5_655
C12 C13 1.562(8) .
C13 O6 1.233(7) .
C13 O5 1.244(7) .
C14 O7 1.229(9) .
C14 O8 1.244(9) .
C14 C15 1.564(10) .
C15 F8 1.319(11) .
C15 F7 1.437(11) .
C15 C16 1.459(14) .
C16 F10 1.310(12) .
C16 F9 1.333(11) .
C16 F11 1.346(13) .
N1 O2 1.194(12) .
N1 O1 1.242(13) .
O1W H1 0.9003 .
O1W H2 0.9009 .
O6 Ag2 2.323(4) 7
O8 Ag5 2.360(5) 5_665
